data_7206555
loop_
_publ_author_name
'Zhou, Jian'
'An, Litao'

_publ_section_title
;
 A novel 3-D thioindate-thioantimonate based on the linkages of large
 heterometallic {In2Sb2S9} clusters and 1-D [In2Sb2S84&#x2212;]n chains
;
_journal_issue 19
_journal_name_full CrystEngComm
_journal_page_first 5924
_journal_paper_doi 10.1039/c1ce05551h
_journal_volume 13
_journal_year 2011
_chemical_formula_moiety 'In6 S21 Sb6, 3(C6 H24 Co N6), (C2 H8 N2), (H2 O)'
_chemical_formula_sum 'C20 H82 Co3 In6 N20 O S21 Sb6'
_chemical_formula_weight 2888.80
_chemical_name_systematic
;
?
;
_space_group_IT_number 15
_symmetry_cell_setting monoclinic
_symmetry_Int_Tables_number 15
_symmetry_space_group_name_Hall '-C 2yc'
_symmetry_space_group_name_H-M 'C 1 2/c 1'
_atom_sites_solution_hydrogens geom
_atom_sites_solution_primary direct
_atom_sites_solution_secondary difmap
_audit_creation_method SHELXL-97
_cell_angle_alpha 90.00
_cell_angle_beta 110.3330(10)
_cell_angle_gamma 90.00
_cell_formula_units_Z 4
_cell_length_a 25.762(3)
_cell_length_b 11.0918(13)
_cell_length_c 30.006(4)
_cell_measurement_temperature 296(2)
_cell_measurement_theta_max 26.55
_cell_measurement_theta_min 1.45
_cell_volume 8039.9(17)
_computing_cell_refinement CrystalClear
_computing_data_collection CrystalClear
_computing_data_reduction CrystalStructure
_computing_structure_refinement 'SHELXL-97 (Sheldrick, 1997)'
_computing_structure_solution 'SHELXS-97 (Sheldrick, 1990)'
_diffrn_ambient_temperature 296(2)
_diffrn_detector_area_resol_mean 7.31
_diffrn_measured_fraction_theta_full 0.991
_diffrn_measured_fraction_theta_max 0.991
_diffrn_measurement_device_type 'Rigaku Mercury'
_diffrn_measurement_method \w
_diffrn_radiation_monochromator graphite
_diffrn_radiation_source 'fine-focus sealed tube'
_diffrn_radiation_type MoK\a
_diffrn_radiation_wavelength 0.71073
_diffrn_reflns_av_R_equivalents 0.0240
_diffrn_reflns_av_sigmaI/netI 0.0277
_diffrn_reflns_limit_h_max 32
_diffrn_reflns_limit_h_min -31
_diffrn_reflns_limit_k_max 12
_diffrn_reflns_limit_k_min -13
_diffrn_reflns_limit_l_max 33
_diffrn_reflns_limit_l_min -37
_diffrn_reflns_number 23856
_diffrn_reflns_theta_full 26.55
_diffrn_reflns_theta_max 26.55
_diffrn_reflns_theta_min 1.45
_exptl_absorpt_coefficient_mu 4.846
_exptl_absorpt_correction_T_max 0.7597
_exptl_absorpt_correction_T_min 0.6177
_exptl_absorpt_correction_type multi-scan
_exptl_absorpt_process_details 'Jacobson, R. (1998) Private communication'
_exptl_crystal_colour yellow
_exptl_crystal_density_diffrn 2.387
_exptl_crystal_density_method 'not measured'
_exptl_crystal_description block
_exptl_crystal_F_000 5468
_exptl_crystal_size_max 0.11
_exptl_crystal_size_mid 0.08
_exptl_crystal_size_min 0.06
_refine_diff_density_max 0.944
_refine_diff_density_min -1.351
_refine_diff_density_rms 0.165
_refine_ls_extinction_method none
_refine_ls_goodness_of_fit_ref 1.152
_refine_ls_hydrogen_treatment constr
_refine_ls_matrix_type full
_refine_ls_number_parameters 439
_refine_ls_number_reflns 8313
_refine_ls_number_restraints 472
_refine_ls_restrained_S_all 1.144
_refine_ls_R_factor_all 0.0427
_refine_ls_R_factor_gt 0.0370
_refine_ls_shift/su_max 0.006
_refine_ls_shift/su_mean 0.000
_refine_ls_structure_factor_coef Fsqd
_refine_ls_weighting_details 'calc w=1/[\s^2^(Fo^2^)+(0.0900P)^2^+5.0000P] where P=(Fo^2^+2Fc^2^)/3'
_refine_ls_weighting_scheme calc
_refine_ls_wR_factor_gt 0.1299
_refine_ls_wR_factor_ref 0.1340
_reflns_number_gt 7399
_reflns_number_total 8313
_reflns_threshold_expression >2sigma(I)
_cod_data_source_file c1ce05551h.txt
_cod_data_source_block 1
_cod_depositor_comments
;
The following automatic conversions were performed:

'_symmetry_cell_setting' value 'Monoclinic' changed to 'monoclinic'
according to /home/saulius/struct/CIF-dictionaries/cif_core.dic
dictionary named 'cif_core.dic' version 2.4.1 from 2010-06-29.

Automatic conversion script
Id: cif_fix_values 1715 2011-07-08 13:25:40Z adriana 
;
_cod_original_sg_symbol_H-M C2/c
_cod_database_code 7206555

loop_
_symmetry_equiv_pos_as_xyz
'x, y, z'
'-x, y, -z+1/2'
'x+1/2, y+1/2, z'
'-x+1/2, y+1/2, -z+1/2'
'-x, -y, -z'
'x, -y, z-1/2'
'-x+1/2, -y+1/2, -z'
'x+1/2, -y+1/2, z-1/2'

loop_
_atom_site_label
_atom_site_type_symbol
_atom_site_fract_x
_atom_site_fract_y
_atom_site_fract_z
_atom_site_U_iso_or_equiv
_atom_site_adp_type
_atom_site_occupancy
_atom_site_symmetry_multiplicity
_atom_site_calc_flag
_atom_site_refinement_flags
_atom_site_disorder_assembly
_atom_site_disorder_group
In1 In 0.482369(18) 0.26208(4) 0.306676(15) 0.02956(13) Uani 1 1 d . . .
In2 In 0.532721(17) 0.07592(4) 0.416574(15) 0.02806(12) Uani 1 1 d . . .
In3 In 0.730032(17) 0.14139(4) 0.591540(16) 0.02905(13) Uani 1 1 d . . .
Sb1A Sb 0.62694(8) 0.30048(10) 0.31480(7) 0.0310(4) Uani 0.843(19) 1 d P . .
Sb1B Sb 0.6244(5) 0.327(4) 0.3128(5) 0.074(3) Uani 0.157(19) 1 d P . .
Sb2 Sb 0.675759(16) 0.17333(4) 0.454033(15) 0.02754(12) Uani 1 1 d . . .
Sb3 Sb 0.578864(16) 0.05771(4) 0.547120(14) 0.02597(12) Uani 1 1 d . . .
S1 S 0.69518(8) 0.46009(18) 0.34563(8) 0.0543(6) Uani 1 1 d . . .
S2 S 0.56627(8) 0.36685(19) 0.35671(6) 0.0456(4) Uani 1 1 d . . .
S3 S 0.5000 0.1263(2) 0.2500 0.0426(6) Uani 1 2 d S . .
S4 S 0.41317(8) 0.41016(17) 0.26077(7) 0.0445(4) Uani 1 1 d . . .
S5 S 0.44695(7) 0.14728(19) 0.35896(6) 0.0411(4) Uani 1 1 d . . .
S6 S 0.61622(7) 0.03026(17) 0.39833(6) 0.0368(4) Uani 1 1 d . . .
S7 S 0.74652(7) 0.14954(15) 0.41711(8) 0.0421(4) Uani 1 1 d . . .
S8 S 0.71693(8) 0.02645(15) 0.51811(6) 0.0382(4) Uani 1 1 d . . .
S9 S 0.64674(7) 0.15876(18) 0.61364(6) 0.0410(4) Uani 1 1 d . . .
S10 S 0.49557(7) 0.12141(15) 0.56014(6) 0.0348(4) Uani 1 1 d . . .
S11 S 0.56919(7) 0.21040(14) 0.48707(6) 0.0321(3) Uani 1 1 d . . .
Co1 Co 0.85258(4) -0.13308(8) 0.44201(4) 0.0364(2) Uani 1 1 d . . .
Co2 Co 0.53626(11) -0.22972(19) 0.24934(8) 0.0521(6) Uani 0.50 1 d P . .
N1 N 0.8326(3) -0.2635(8) 0.3856(3) 0.070(2) Uani 1 1 d U . .
H1C H 0.8478 -0.2404 0.3641 0.083 Uiso 1 1 calc R . .
H1D H 0.8473 -0.3351 0.3975 0.083 Uiso 1 1 calc R . .
N2 N 0.7621(2) -0.1408(5) 0.4213(3) 0.0464(14) Uani 1 1 d U . .
H2C H 0.7530 -0.1552 0.4471 0.056 Uiso 1 1 calc R . .
H2D H 0.7476 -0.0690 0.4092 0.056 Uiso 1 1 calc R . .
N3 N 0.9405(3) -0.1396(7) 0.4521(3) 0.0557(17) Uani 1 1 d U . .
H3C H 0.9606 -0.1508 0.4830 0.067 Uiso 1 1 calc R . .
H3D H 0.9474 -0.2007 0.4352 0.067 Uiso 1 1 calc R . .
N4 N 0.8577(3) 0.0139(6) 0.3957(3) 0.0546(16) Uani 1 1 d U . .
H4C H 0.8316 0.0045 0.3667 0.066 Uiso 1 1 calc R . .
H4D H 0.8516 0.0846 0.4077 0.066 Uiso 1 1 calc R . .
N5 N 0.8586(3) -0.0115(5) 0.5002(2) 0.0449(14) Uani 1 1 d U . .
H5C H 0.8850 0.0440 0.5029 0.054 Uiso 1 1 calc R . .
H5D H 0.8262 0.0272 0.4944 0.054 Uiso 1 1 calc R . .
N6 N 0.8616(3) -0.2619(6) 0.4981(3) 0.0518(16) Uani 1 1 d U . .
H6C H 0.8390 -0.3253 0.4869 0.062 Uiso 1 1 calc R . .
H6D H 0.8967 -0.2890 0.5098 0.062 Uiso 1 1 calc R . .
N7 N 0.6019(7) -0.2842(16) 0.2254(7) 0.080(4) Uani 0.50 1 d PDU . .
H7C H 0.5902 -0.2723 0.1938 0.096 Uiso 0.50 1 d PR . .
H7D H 0.6083 -0.3637 0.2306 0.096 Uiso 0.50 1 d PR . .
N8 N 0.5959(8) -0.0838(16) 0.2779(7) 0.081(4) Uani 0.50 1 d PDU . .
H8C H 0.6106 -0.0889 0.3098 0.097 Uiso 0.50 1 d PR . .
H8D H 0.5790 -0.0118 0.2701 0.097 Uiso 0.50 1 d PR . .
C1 C 0.7743(4) -0.2767(12) 0.3626(5) 0.088(3) Uani 1 1 d DU . .
H1A H 0.7665 -0.3618 0.3563 0.106 Uiso 1 1 calc R . .
H1B H 0.7640 -0.2362 0.3321 0.106 Uiso 1 1 calc R . .
C2 C 0.7391(4) -0.2326(11) 0.3869(4) 0.082(3) Uani 1 1 d DU . .
H2A H 0.7054 -0.2016 0.3634 0.099 Uiso 1 1 calc R . .
H2B H 0.7287 -0.3000 0.4026 0.099 Uiso 1 1 calc R . .
C3 C 0.9549(4) -0.0222(10) 0.4353(4) 0.071(2) Uani 1 1 d DU . .
H3A H 0.9587 0.0389 0.4593 0.085 Uiso 1 1 calc R . .
H3B H 0.9901 -0.0296 0.4306 0.085 Uiso 1 1 calc R . .
C4 C 0.9131(4) 0.0147(10) 0.3914(4) 0.073(2) Uani 1 1 d DU . .
H4A H 0.9133 -0.0394 0.3661 0.088 Uiso 1 1 calc R . .
H4B H 0.9214 0.0953 0.3832 0.088 Uiso 1 1 calc R . .
C5 C 0.8719(4) -0.0791(7) 0.5435(3) 0.060(2) Uani 1 1 d DU . .
H5A H 0.8590 -0.0353 0.5656 0.071 Uiso 1 1 calc R . .
H5B H 0.9118 -0.0869 0.5577 0.071 Uiso 1 1 calc R . .
C6 C 0.8470(4) -0.1992(7) 0.5358(3) 0.057(2) Uani 1 1 d DU . .
H6A H 0.8071 -0.1925 0.5264 0.069 Uiso 1 1 calc R . .
H6B H 0.8605 -0.2453 0.5651 0.069 Uiso 1 1 calc R . .
C7 C 0.6559(8) -0.226(2) 0.2498(10) 0.101(5) Uani 0.50 1 d PDU . .
H7A H 0.6760 -0.2221 0.2282 0.121 Uiso 0.50 1 d PR . .
H7B H 0.6785 -0.2655 0.2784 0.121 Uiso 0.50 1 d PR . .
C8 C 0.6435(11) -0.106(2) 0.2620(12) 0.105(6) Uani 0.50 1 d PDU . .
H8A H 0.6763 -0.0682 0.2831 0.126 Uiso 0.50 1 d PR . .
H8B H 0.6321 -0.0613 0.2328 0.126 Uiso 0.50 1 d PR . .
N9 N 0.4801(8) -0.1654(13) 0.2838(6) 0.068(3) Uani 0.50 1 d PDU . .
H9C H 0.4456 -0.1585 0.2624 0.081 Uiso 0.50 1 d PR . .
H9D H 0.4910 -0.0925 0.2969 0.081 Uiso 0.50 1 d PR . .
N10 N 0.5646(9) -0.339(2) 0.3131(8) 0.083(4) Uani 0.50 1 d PDU . .
H10C H 0.6015 -0.3316 0.3272 0.100 Uiso 0.50 1 d PR . .
H10D H 0.5566 -0.4164 0.3053 0.100 Uiso 0.50 1 d PR . .
C9 C 0.4814(8) -0.2537(18) 0.3213(6) 0.072(4) Uani 0.50 1 d PDU . .
H9A H 0.4572 -0.3197 0.3070 0.086 Uiso 0.50 1 d PR . .
H9B H 0.4678 -0.2159 0.3438 0.086 Uiso 0.50 1 d PR . .
C10 C 0.5367(8) -0.298(2) 0.3459(7) 0.072(4) Uani 0.50 1 d PDU . .
H10A H 0.5585 -0.2356 0.3662 0.087 Uiso 0.50 1 d PR . .
H10B H 0.5347 -0.3644 0.3657 0.087 Uiso 0.50 1 d PR . .
N11 N 0.4921(7) -0.1404(13) 0.1832(5) 0.063(3) Uani 0.50 1 d PDU . .
H11C H 0.5161 -0.1165 0.1693 0.075 Uiso 0.50 1 d PR . .
H11D H 0.4755 -0.0743 0.1894 0.075 Uiso 0.50 1 d PR . .
N12 N 0.4784(7) -0.3717(13) 0.2117(5) 0.068(3) Uani 0.50 1 d PDU . .
H12C H 0.4654 -0.4094 0.2322 0.081 Uiso 0.50 1 d PR . .
H12D H 0.4957 -0.4263 0.1995 0.081 Uiso 0.50 1 d PR . .
C11 C 0.4512(10) -0.2220(18) 0.1495(7) 0.081(5) Uani 0.50 1 d PDU . .
H11A H 0.4196 -0.1741 0.1321 0.097 Uiso 0.50 1 d PR . .
H11B H 0.4660 -0.2556 0.1271 0.097 Uiso 0.50 1 d PR . .
C12 C 0.4318(9) -0.314(2) 0.1737(9) 0.079(6) Uani 0.50 1 d PDU . .
H12A H 0.4137 -0.3739 0.1504 0.095 Uiso 0.50 1 d PR . .
H12B H 0.4053 -0.2835 0.1867 0.095 Uiso 0.50 1 d PR . .
N13 N 0.2433(14) 0.106(4) 0.2159(13) 0.219(14) Uani 0.50 1 d PDU A 1
H13C H 0.2317 0.1826 0.2146 0.263 Uiso 0.50 1 d PR A 1
H13D H 0.2563 0.0920 0.1921 0.263 Uiso 0.50 1 d PR A 1
N14 N 0.3618(14) -0.042(3) 0.2441(14) 0.170(9) Uani 0.50 1 d PDU . 1
H14D H 0.3419 -0.0483 0.2129 0.204 Uiso 0.50 1 d PR . 1
H14E H 0.3887 0.0132 0.2483 0.204 Uiso 0.50 1 d PR . 1
C13 C 0.2960(13) 0.107(3) 0.2572(13) 0.181(11) Uani 0.50 1 d PDU A 1
H13A H 0.2863 0.1254 0.2846 0.218 Uiso 0.50 1 d PR A 1
H13B H 0.3214 0.1682 0.2550 0.218 Uiso 0.50 1 d PR A 1
C14 C 0.3251(14) -0.006(3) 0.2704(12) 0.188(11) Uani 0.50 1 d PDU . 1
H14A H 0.2984 -0.0680 0.2682 0.226 Uiso 0.50 1 d PR . 1
H14B H 0.3509 -0.0061 0.3024 0.226 Uiso 0.50 1 d PR . 1
O1 O 0.7991(7) -0.042(3) 0.2896(6) 0.146(11) Uani 0.50 1 d P B 2
H1E H 0.8105 -0.0992 0.2782 0.218 Uiso 0.50 1 d PR B 2
H1F H 0.7945 0.0222 0.2748 0.218 Uiso 0.50 1 d PR B 2

loop_
_atom_site_aniso_label
_atom_site_aniso_U_11
_atom_site_aniso_U_22
_atom_site_aniso_U_33
_atom_site_aniso_U_23
_atom_site_aniso_U_13
_atom_site_aniso_U_12
In1 0.0298(2) 0.0345(2) 0.0209(2) 0.00185(16) 0.00444(17) 0.00201(17)
In2 0.0195(2) 0.0400(3) 0.0240(2) 0.00401(17) 0.00677(17) -0.00224(16)
In3 0.0192(2) 0.0323(2) 0.0307(2) 0.00508(17) 0.00239(17) -0.00533(16)
Sb1A 0.0270(5) 0.0228(11) 0.0334(5) 0.0032(2) -0.0022(3) -0.0015(2)
Sb1B 0.028(3) 0.155(9) 0.031(3) -0.002(6) 0.001(2) -0.013(5)
Sb2 0.0217(2) 0.0270(2) 0.0342(2) 0.00492(16) 0.00999(17) -0.00127(15)
Sb3 0.0207(2) 0.0288(2) 0.0264(2) 0.00102(15) 0.00566(16) -0.00218(14)
S1 0.0369(10) 0.0378(10) 0.0613(13) 0.0121(9) -0.0171(9) -0.0083(8)
S2 0.0410(10) 0.0575(11) 0.0310(9) -0.0122(8) 0.0035(8) -0.0087(8)
S3 0.0660(17) 0.0261(11) 0.0439(14) 0.000 0.0294(13) 0.000
S4 0.0481(10) 0.0399(9) 0.0331(9) -0.0023(7) -0.0014(8) 0.0131(8)
S5 0.0237(8) 0.0663(12) 0.0317(9) 0.0145(8) 0.0073(7) 0.0023(8)
S6 0.0235(8) 0.0515(10) 0.0370(9) -0.0090(7) 0.0125(7) -0.0029(7)
S7 0.0360(9) 0.0289(8) 0.0734(13) 0.0075(8) 0.0340(9) 0.0021(7)
S8 0.0443(10) 0.0316(8) 0.0328(9) 0.0050(7) 0.0061(7) 0.0019(7)
S9 0.0259(8) 0.0663(12) 0.0295(8) -0.0076(8) 0.0082(7) -0.0134(8)
S10 0.0247(7) 0.0363(8) 0.0454(10) 0.0052(7) 0.0148(7) -0.0001(6)
S11 0.0345(8) 0.0334(8) 0.0290(8) 0.0023(6) 0.0118(6) -0.0045(6)
Co1 0.0280(5) 0.0325(5) 0.0464(6) -0.0021(4) 0.0099(4) 0.0010(4)
Co2 0.0686(15) 0.0381(11) 0.0395(12) 0.0027(9) 0.0060(10) 0.0056(10)
N1 0.055(4) 0.074(4) 0.078(5) -0.031(4) 0.021(4) 0.003(3)
N2 0.033(3) 0.034(3) 0.068(4) -0.001(3) 0.013(3) 0.001(2)
N3 0.037(3) 0.056(4) 0.068(4) -0.002(3) 0.012(3) 0.003(3)
N4 0.046(3) 0.055(4) 0.069(4) 0.009(3) 0.026(3) 0.005(3)
N5 0.041(3) 0.032(3) 0.058(4) -0.007(3) 0.014(3) 0.000(2)
N6 0.045(3) 0.038(3) 0.061(4) 0.003(3) 0.004(3) -0.001(3)
N7 0.088(8) 0.061(7) 0.083(8) -0.012(6) 0.020(7) 0.004(6)
N8 0.084(7) 0.069(7) 0.076(7) -0.012(6) 0.011(6) 0.010(6)
C1 0.062(5) 0.102(7) 0.101(7) -0.039(6) 0.029(5) -0.027(5)
C2 0.052(5) 0.085(6) 0.099(6) -0.040(5) 0.011(4) -0.005(5)
C3 0.036(4) 0.087(6) 0.087(6) -0.004(5) 0.019(4) -0.019(4)
C4 0.064(5) 0.071(5) 0.094(6) 0.007(5) 0.041(5) -0.001(4)
C5 0.060(5) 0.057(5) 0.048(5) -0.013(4) 0.003(4) -0.001(4)
C6 0.056(5) 0.064(5) 0.045(4) 0.004(4) 0.009(4) -0.008(4)
C7 0.092(9) 0.096(9) 0.100(9) -0.018(8) 0.015(8) 0.004(8)
C8 0.098(11) 0.088(10) 0.111(11) -0.008(10) 0.013(10) -0.026(10)
N9 0.090(7) 0.051(6) 0.055(6) -0.005(5) 0.015(6) -0.010(6)
N10 0.095(8) 0.065(7) 0.070(8) 0.006(6) 0.005(7) 0.006(7)
C9 0.088(9) 0.074(8) 0.057(8) 0.011(7) 0.029(7) -0.012(8)
C10 0.085(9) 0.073(9) 0.060(8) 0.014(7) 0.027(7) 0.003(8)
N11 0.074(7) 0.043(6) 0.060(7) 0.007(5) 0.010(6) -0.015(6)
N12 0.084(7) 0.042(6) 0.063(7) 0.003(5) 0.006(6) -0.001(6)
C11 0.092(10) 0.055(9) 0.077(10) -0.002(8) 0.005(9) -0.020(8)
C12 0.094(10) 0.056(9) 0.069(10) -0.004(8) 0.005(9) -0.019(8)
N13 0.17(2) 0.23(2) 0.20(2) 0.00(2) -0.01(2) 0.00(2)
N14 0.149(15) 0.152(15) 0.167(16) -0.014(14) 0.000(13) -0.029(14)
C13 0.155(19) 0.179(19) 0.173(19) -0.012(17) 0.009(16) -0.025(17)
C14 0.163(19) 0.187(19) 0.178(19) -0.022(18) 0.012(16) -0.022(17)
O1 0.068(11) 0.31(3) 0.063(11) 0.002(15) 0.026(9) -0.056(16)

loop_
_atom_type_symbol
_atom_type_description
_atom_type_scat_dispersion_real
_atom_type_scat_dispersion_imag
_atom_type_scat_source
C C 0.0033 0.0016 'International Tables Vol C Tables 4.2.6.8 and 6.1.1.4'
H H 0.0000 0.0000 'International Tables Vol C Tables 4.2.6.8 and 6.1.1.4'
N N 0.0061 0.0033 'International Tables Vol C Tables 4.2.6.8 and 6.1.1.4'
O O 0.0106 0.0060 'International Tables Vol C Tables 4.2.6.8 and 6.1.1.4'
S S 0.1246 0.1234 'International Tables Vol C Tables 4.2.6.8 and 6.1.1.4'
In In -0.7276 1.3100 'International Tables Vol C Tables 4.2.6.8 and 6.1.1.4'
Sb Sb -0.5866 1.5461 'International Tables Vol C Tables 4.2.6.8 and 6.1.1.4'
Co Co 0.3494 0.9721 'International Tables Vol C Tables 4.2.6.8 and 6.1.1.4'

loop_
_geom_angle_atom_site_label_1
_geom_angle_atom_site_label_2
_geom_angle_atom_site_label_3
_geom_angle
_geom_angle_site_symmetry_1
_geom_angle_site_symmetry_3
S3 In1 S5 109.28(7) . .
S3 In1 S2 112.49(5) . .
S5 In1 S2 107.56(7) . .
S3 In1 S4 107.28(5) . .
S5 In1 S4 110.43(7) . .
S2 In1 S4 109.81(7) . .
S5 In2 S6 124.28(6) . .
S5 In2 S10 101.84(6) . 5_656
S6 In2 S10 104.30(6) . 5_656
S5 In2 S11 113.12(7) . .
S6 In2 S11 102.25(6) . .
S10 In2 S11 110.49(6) 5_656 .
S7 In3 S1 111.21(7) 7_656 7_656
S7 In3 S9 103.06(6) 7_656 .
S1 In3 S9 110.74(8) 7_656 .
S7 In3 S8 111.07(7) 7_656 .
S1 In3 S8 106.07(7) 7_656 .
S9 In3 S8 114.80(6) . .
Sb1B Sb1A S2 71(3) . .
Sb1B Sb1A S1 57(2) . .
S2 Sb1A S1 95.29(10) . .
Sb1B Sb1A S4 49(3) . 2_655
S2 Sb1A S4 100.77(9) . 2_655
S1 Sb1A S4 90.41(8) . 2_655
Sb1A Sb1B S4 125(3) . 2_655
Sb1A Sb1B S1 117(3) . .
S4 Sb1B S1 99.4(13) 2_655 .
Sb1A Sb1B S2 102(3) . .
S4 Sb1B S2 109.2(11) 2_655 .
S1 Sb1B S2 101.8(9) . .
S6 Sb2 S7 90.55(6) . .
S6 Sb2 S8 95.91(6) . .
S7 Sb2 S8 95.47(7) . .
S10 Sb3 S11 92.77(6) . .
S10 Sb3 S9 99.14(6) . .
S11 Sb3 S9 98.49(6) . .
Sb1B S1 In3 109.4(9) . 7_656
Sb1A S1 In3 103.22(8) . 7_656
Sb1B S2 In1 99.5(4) . .
Sb1A S2 In1 97.35(8) . .
In1 S3 In1 103.37(9) 2_655 .
Sb1B S4 In1 104.7(7) 2_655 .
Sb1A S4 In1 100.15(7) 2_655 .
In2 S5 In1 100.26(6) . .
Sb2 S6 In2 96.02(6) . .
In3 S7 Sb2 101.34(6) 7_656 .
Sb2 S8 In3 104.11(6) . .
Sb3 S9 In3 100.89(7) . .
Sb3 S10 In2 98.73(6) . 5_656
Sb3 S11 In2 97.13(6) . .
N1 Co1 N6 95.8(3) . .
N1 Co1 N5 169.5(3) . .
N6 Co1 N5 80.0(3) . .
N1 Co1 N4 93.0(3) . .
N6 Co1 N4 168.6(3) . .
N5 Co1 N4 92.6(3) . .
N1 Co1 N3 92.3(3) . .
N6 Co1 N3 92.6(3) . .
N5 Co1 N3 97.4(3) . .
N4 Co1 N3 79.8(3) . .
N1 Co1 N2 79.1(3) . .
N6 Co1 N2 90.7(3) . .
N5 Co1 N2 91.4(2) . .
N4 Co1 N2 98.2(3) . .
N3 Co1 N2 171.0(3) . .
N9 Co2 Co2 87.2(9) 2_655 2_655
N9 Co2 C9 46.4(8) 2_655 2_655
Co2 Co2 C9 99.1(5) 2_655 2_655
N9 Co2 N12 148.8(10) 2_655 2_655
Co2 Co2 N12 67.1(5) 2_655 2_655
C9 Co2 N12 118.2(7) 2_655 2_655
N9 Co2 N7 88.9(10) 2_655 .
Co2 Co2 N7 155.8(5) 2_655 .
C9 Co2 N7 61.8(7) 2_655 .
N12 Co2 N7 107.1(7) 2_655 .
N9 Co2 N11 12.5(9) 2_655 .
Co2 Co2 N11 79.0(5) 2_655 .
C9 Co2 N11 40.7(7) 2_655 .
N12 Co2 N11 136.6(6) 2_655 .
N7 Co2 N11 92.7(7) . .
N9 Co2 N10 176.0(9) 2_655 .
Co2 Co2 N10 90.8(6) 2_655 .
C9 Co2 N10 137.4(8) 2_655 .
N12 Co2 N10 31.7(8) 2_655 .
N7 Co2 N10 94.3(8) . .
N11 Co2 N10 168.2(8) . .
N9 Co2 N9 95.8(9) 2_655 .
Co2 Co2 N9 32.8(5) 2_655 .
C9 Co2 N9 126.7(7) 2_655 .
N12 Co2 N9 72.4(6) 2_655 .
N7 Co2 N9 170.9(7) . .
N11 Co2 N9 93.5(7) . .
N10 Co2 N9 80.7(7) . .
N9 Co2 N8 83.0(10) 2_655 .
Co2 Co2 N8 123.9(5) 2_655 .
C9 Co2 N8 112.2(8) 2_655 .
N12 Co2 N8 125.6(6) 2_655 .
N7 Co2 N8 79.1(6) . .
N11 Co2 N8 95.4(6) . .
N10 Co2 N8 95.2(8) . .
N9 Co2 N8 93.7(6) . .
N9 Co2 N12 91.2(9) 2_655 .
Co2 Co2 N12 60.6(5) 2_655 .
C9 Co2 N12 60.1(7) 2_655 .
N12 Co2 N12 61.3(8) 2_655 .
N7 Co2 N12 95.7(7) . .
N11 Co2 N12 79.0(5) . .
N10 Co2 N12 90.9(8) . .
N9 Co2 N12 92.0(7) . .
N8 Co2 N12 172.3(7) . .
N9 Co2 C12 165.6(8) 2_655 2_655
Co2 Co2 C12 89.4(6) 2_655 2_655
C9 Co2 C12 147.9(7) 2_655 2_655
N12 Co2 C12 38.4(5) 2_655 2_655
N7 Co2 C12 99.7(8) . 2_655
N11 Co2 C12 167.6(8) . 2_655
N10 Co2 C12 10.6(8) . 2_655
N9 Co2 C12 74.2(7) . 2_655
N8 Co2 C12 87.2(8) . 2_655
N12 Co2 C12 99.4(8) . 2_655
C1 N1 Co1 112.0(6) . .
C1 N1 H1C 109.2 . .
Co1 N1 H1C 109.2 . .
C1 N1 H1D 109.2 . .
Co1 N1 H1D 109.2 . .
H1C N1 H1D 107.9 . .
C2 N2 Co1 111.5(5) . .
C2 N2 H2C 109.3 . .
Co1 N2 H2C 109.3 . .
C2 N2 H2D 109.3 . .
Co1 N2 H2D 109.3 . .
H2C N2 H2D 108.0 . .
C3 N3 Co1 107.1(5) . .
C3 N3 H3C 110.3 . .
Co1 N3 H3C 110.3 . .
C3 N3 H3D 110.3 . .
Co1 N3 H3D 110.3 . .
H3C N3 H3D 108.6 . .
C4 N4 Co1 109.5(5) . .
C4 N4 H4C 109.8 . .
Co1 N4 H4C 109.8 . .
C4 N4 H4D 109.8 . .
Co1 N4 H4D 109.8 . .
H4C N4 H4D 108.2 . .
C5 N5 Co1 109.4(5) . .
C5 N5 H5C 109.8 . .
Co1 N5 H5C 109.8 . .
C5 N5 H5D 109.8 . .
Co1 N5 H5D 109.8 . .
H5C N5 H5D 108.2 . .
C6 N6 Co1 107.3(5) . .
C6 N6 H6C 110.3 . .
Co1 N6 H6C 110.3 . .
C6 N6 H6D 110.3 . .
Co1 N6 H6D 110.3 . .
H6C N6 H6D 108.5 . .
C7 N7 Co2 115.4(14) . .
C7 N7 H7C 111.7 . .
Co2 N7 H7C 107.4 . .
C7 N7 H7D 105.0 . .
Co2 N7 H7D 109.7 . .
H7C N7 H7D 107.4 . .
C8 N8 Co2 107.2(13) . .
N14 N8 Co2 124.3(18) 2_655 .
C8 N8 H8C 104.1 . .
N14 N8 H8C 112.2 2_655 .
Co2 N8 H8C 110.4 . .
C8 N8 H8D 116.3 . .
N14 N8 H8D 88.3 2_655 .
Co2 N8 H8D 110.2 . .
H8C N8 H8D 108.5 . .
N1 C1 C2 117.7(9) . .
N1 C1 H1A 107.9 . .
C2 C1 H1A 107.9 . .
N1 C1 H1B 107.9 . .
C2 C1 H1B 107.9 . .
H1A C1 H1B 107.2 . .
N2 C2 C1 115.8(9) . .
N2 C2 H2A 108.3 . .
C1 C2 H2A 108.3 . .
N2 C2 H2B 108.3 . .
C1 C2 H2B 108.3 . .
H2A C2 H2B 107.4 . .
C4 C3 N3 111.3(8) . .
C4 C3 H3A 109.4 . .
N3 C3 H3A 109.4 . .
C4 C3 H3B 109.4 . .
N3 C3 H3B 109.4 . .
H3A C3 H3B 108.0 . .
C3 C4 N4 111.0(8) . .
C3 C4 H4A 109.4 . .
N4 C4 H4A 109.4 . .
C3 C4 H4B 109.4 . .
N4 C4 H4B 109.4 . .
H4A C4 H4B 108.0 . .
N5 C5 C6 112.3(7) . .
N5 C5 H5A 109.1 . .
C6 C5 H5A 109.1 . .
N5 C5 H5B 109.1 . .
C6 C5 H5B 109.1 . .
H5A C5 H5B 107.9 . .
C5 C6 N6 109.5(7) . .
C5 C6 H6A 109.8 . .
N6 C6 H6A 109.8 . .
C5 C6 H6B 109.8 . .
N6 C6 H6B 109.8 . .
H6A C6 H6B 108.2 . .
C8 C7 N7 105.9(18) . .
C8 C7 H7A 110.5 . .
N7 C7 H7A 108.8 . .
C8 C7 H7B 108.3 . .
N7 C7 H7B 114.6 . .
H7A C7 H7B 108.8 . .
N14 C8 C7 150(5) 2_655 .
N14 C8 N8 79(3) 2_655 .
C7 C8 N8 121(2) . .
N14 C8 C14 50(3) 2_655 2_655
C7 C8 C14 104(2) . 2_655
N8 C8 C14 129(2) . 2_655
N14 C8 H8A 77.4 2_655 .
C7 C8 H8A 110.5 . .
N8 C8 H8A 110.5 . .
C14 C8 H8A 68.5 2_655 .
C7 C8 H8B 105.8 . .
N8 C8 H8B 100.5 . .
H8A C8 H8B 107.0 . .
N11 N9 Co2 153.4(19) 2_655 2_655
N11 N9 C9 68.1(14) 2_655 .
Co2 N9 C9 98.5(13) 2_655 .
N11 N9 Co2 100.8(16) 2_655 .
Co2 N9 Co2 60.0(8) 2_655 .
C9 N9 Co2 107.5(12) . .
N11 N9 H9C 147.2 2_655 .
Co2 N9 H9C 58.2 2_655 .
C9 N9 H9C 110.7 . .
Co2 N9 H9C 110.1 . .
N11 N9 H9D 48.4 2_655 .
Co2 N9 H9D 151.5 2_655 .
C9 N9 H9D 110.0 . .
Co2 N9 H9D 110.1 . .
H9C N9 H9D 108.5 . .
C12 N10 N12 127(5) 2_655 2_655
N12 N10 C10 87.0(19) 2_655 .
N12 N10 C11 104.4(19) 2_655 2_655
C12 N10 Co2 110(7) 2_655 .
N12 N10 Co2 69.8(14) 2_655 .
C10 N10 Co2 109.0(15) . .
C11 N10 Co2 93.9(12) 2_655 .
C12 N10 H10C 71.5 2_655 .
N12 N10 H10C 161.4 2_655 .
C10 N10 H10C 109.8 . .
C11 N10 H10C 94.2 2_655 .
Co2 N10 H10C 110.2 . .
C12 N10 H10D 138.4 2_655 .
N12 N10 H10D 56.5 2_655 .
C10 N10 H10D 110.4 . .
C11 N10 H10D 138.7 2_655 .
Co2 N10 H10D 109.2 . .
H10C N10 H10D 108.3 . .
C10 C9 N11 85.8(15) . 2_655
C10 C9 N9 111.7(16) . .
N11 C9 C11 55.8(9) 2_655 2_655
N9 C9 C11 90.2(14) . 2_655
C10 C9 Co2 113.8(14) . 2_655
N11 C9 Co2 74.4(9) 2_655 2_655
C11 C9 Co2 109.3(12) 2_655 2_655
C10 C9 H9A 110.1 . .
N11 C9 H9A 150.2 2_655 .
N9 C9 H9A 109.0 . .
C11 C9 H9A 141.4 2_655 .
Co2 C9 H9A 76.0 2_655 .
C10 C9 H9B 108.8 . .
N11 C9 H9B 89.2 2_655 .
N9 C9 H9B 109.2 . .
C11 C9 H9B 96.0 2_655 .
Co2 C9 H9B 132.6 2_655 .
H9A C9 H9B 108.0 . .
C11 C10 C12 87(3) 2_655 2_655
C11 C10 C9 89(2) 2_655 .
C12 C10 C9 122(2) 2_655 .
C11 C10 N10 99(3) 2_655 .
C9 C10 N10 112.6(18) . .
C11 C10 N12 121(2) 2_655 2_655
C12 C10 N12 53.9(11) 2_655 2_655
C9 C10 N12 79.6(15) . 2_655
C12 C10 H10A 94.5 2_655 .
C9 C10 H10A 109.7 . .
N10 C10 H10A 109.3 . .
N12 C10 H10A 143.8 2_655 .
C11 C10 H10B 136.4 2_655 .
C12 C10 H10B 112.7 2_655 .
C9 C10 H10B 108.8 . .
N10 C10 H10B 108.5 . .
N12 C10 H10B 101.4 2_655 .
H10A C10 H10B 107.8 . .
N9 N11 C9 70.6(13) 2_655 2_655
N9 N11 C11 125.2(17) 2_655 .
C9 N11 C11 70.0(14) 2_655 .
C9 N11 Co2 64.8(9) 2_655 .
C11 N11 Co2 111.6(11) . .
N9 N11 H11C 99.4 2_655 .
C9 N11 H11C 77.9 2_655 .
C11 N11 H11C 107.7 . .
Co2 N11 H11C 109.6 . .
N9 N11 H11D 104.0 2_655 .
C9 N11 H11D 172.8 2_655 .
C11 N11 H11D 111.1 . .
Co2 N11 H11D 108.7 . .
H11C N11 H11D 108.0 . .
N10 N12 C10 53.8(11) 2_655 2_655
N10 N12 Co2 78.5(16) 2_655 2_655
C12 N12 Co2 81.3(15) . 2_655
C10 N12 Co2 99.9(10) 2_655 2_655
N10 N12 Co2 115.5(16) 2_655 .
C12 N12 Co2 108.1(13) . .
C10 N12 Co2 92.8(9) 2_655 .
Co2 N12 Co2 52.3(4) 2_655 .
N10 N12 H12C 95.0 2_655 .
C12 N12 H12C 109.4 . .
C10 N12 H12C 148.0 2_655 .
Co2 N12 H12C 77.5 2_655 .
Co2 N12 H12C 109.2 . .
N10 N12 H12D 116.7 2_655 .
C12 N12 H12D 111.1 . .
C10 N12 H12D 83.7 2_655 .
Co2 N12 H12D 162.3 2_655 .
Co2 N12 H12D 110.5 . .
H12C N12 H12D 108.5 . .
C10 C11 C12 54(2) 2_655 .
C10 C11 N11 110(2) 2_655 .
C12 C11 N11 112.2(17) . .
C10 C11 C9 58.7(19) 2_655 2_655
C12 C11 C9 93.7(17) . 2_655
N11 C11 C9 54.3(11) . 2_655
C10 C11 N10 52.1(17) 2_655 2_655
N11 C11 N10 105.5(14) . 2_655
C9 C11 N10 86.7(14) 2_655 2_655
C10 C11 H11A 142.2 2_655 .
C12 C11 H11A 106.9 . .
N11 C11 H11A 107.5 . .
C9 C11 H11A 157.3 2_655 .
N10 C11 H11A 113.2 2_655 .
C10 C11 H11B 62.3 2_655 .
C12 C11 H11B 111.8 . .
N11 C11 H11B 110.6 . .
C9 C11 H11B 72.1 2_655 .
N10 C11 H11B 112.3 2_655 .
H11A C11 H11B 107.6 . .
N10 C12 C10 124(5) 2_655 2_655
N10 C12 C11 148(5) 2_655 .
C10 C12 N12 86.4(18) 2_655 .
C11 C12 N12 111.3(17) . .
N10 C12 Co2 60(7) 2_655 2_655
C10 C12 Co2 111.4(17) 2_655 2_655
C11 C12 Co2 98.5(16) . 2_655
N12 C12 Co2 60.3(12) . 2_655
N10 C12 H12A 96.8 2_655 .
C10 C12 H12A 89.2 2_655 .
C11 C12 H12A 106.8 . .
N12 C12 H12A 108.8 . .
Co2 C12 H12A 154.7 2_655 .
N10 C12 H12B 79.5 2_655 .
C10 C12 H12B 150.1 2_655 .
C11 C12 H12B 112.1 . .
N12 C12 H12B 109.9 . .
Co2 C12 H12B 61.1 2_655 .
H12A C12 H12B 107.8 . .
C13 N13 H13C 102.8 . .
C13 N13 H13D 100.4 . .
H13C N13 H13D 109.5 . .
C8 N14 C14 107(5) 2_655 .
C8 N14 N8 72(3) 2_655 2_655
C14 N14 N8 174(3) . 2_655
C8 N14 H14D 71.3 2_655 .
C14 N14 H14D 109.5 . .
N8 N14 H14D 76.3 2_655 .
C8 N14 H14E 139.5 2_655 .
C14 N14 H14E 110.0 . .
N8 N14 H14E 68.8 2_655 .
H14D N14 H14E 109.5 . .
C14 C13 N13 117.2(13) . .
C14 C13 H13A 102.2 . .
N13 C13 H13A 106.4 . .
C14 C13 H13B 109.1 . .
N13 C13 H13B 113.6 . .
H13A C13 H13B 107.3 . .
C13 C14 N14 117.1(13) . .
C13 C14 C8 131(2) . 2_655
C13 C14 H14A 108.4 . .
N14 C14 H14A 110.0 . .
C8 C14 H14A 87.9 2_655 .
C13 C14 H14B 113.2 . .
N14 C14 H14B 100.5 . .
C8 C14 H14B 104.2 2_655 .
H14A C14 H14B 107.3 . .
H1E O1 H1F 116.4 . .

loop_
_geom_bond_atom_site_label_1
_geom_bond_atom_site_label_2
_geom_bond_distance
_geom_bond_site_symmetry_2
In1 S3 2.4299(15) .
In1 S5 2.4310(18) .
In1 S2 2.4538(18) .
In1 S4 2.4630(18) .
In2 S5 2.4173(17) .
In2 S6 2.4500(17) .
In2 S10 2.4827(17) 5_656
In2 S11 2.4901(17) .
In3 S7 2.4329(17) 7_656
In3 S1 2.4512(18) 7_656
In3 S9 2.4637(18) .
In3 S8 2.4652(18) .
Sb1A Sb1B 0.30(4) .
Sb1A S2 2.435(3) .
Sb1A S1 2.439(2) .
Sb1A S4 2.462(2) 2_655
Sb1B S4 2.27(2) 2_655
Sb1B S1 2.29(2) .
Sb1B S2 2.354(15) .
Sb2 S6 2.4254(17) .
Sb2 S7 2.4542(18) .
Sb2 S8 2.4613(17) .
Sb3 S10 2.4165(17) .
Sb3 S11 2.4218(16) .
Sb3 S9 2.4233(17) .
S1 In3 2.4512(18) 7_656
S3 In1 2.4299(15) 2_655
S4 Sb1B 2.27(2) 2_655
S4 Sb1A 2.462(2) 2_655
S7 In3 2.4329(17) 7_656
S10 In2 2.4827(17) 5_656
Co1 N1 2.149(7) .
Co1 N6 2.158(7) .
Co1 N5 2.168(6) .
Co1 N4 2.177(7) .
Co1 N3 2.179(7) .
Co1 N2 2.197(6) .
Co2 N9 1.176(17) 2_655
Co2 Co2 1.882(5) 2_655
Co2 C9 2.024(17) 2_655
Co2 N12 2.073(17) 2_655
Co2 N7 2.141(19) .
Co2 N11 2.155(15) .
Co2 N10 2.16(3) .
Co2 N9 2.171(18) .
Co2 N8 2.190(19) .
Co2 N12 2.192(15) .
Co2 C12 2.36(3) 2_655
N1 C1 1.425(13) .
N1 H1C 0.9000 .
N1 H1D 0.9000 .
N2 C2 1.423(11) .
N2 H2C 0.9000 .
N2 H2D 0.9000 .
N3 C3 1.489(12) .
N3 H3C 0.9000 .
N3 H3D 0.9000 .
N4 C4 1.476(12) .
N4 H4C 0.9000 .
N4 H4D 0.9000 .
N5 C5 1.435(11) .
N5 H5C 0.9000 .
N5 H5D 0.9000 .
N6 C6 1.484(12) .
N6 H6C 0.9000 .
N6 H6D 0.9000 .
N7 C7 1.477(13) .
N7 H7C 0.8999 .
N7 H7D 0.9000 .
N8 C8 1.483(13) .
N8 N14 1.53(4) 2_655
N8 H8C 0.8999 .
N8 H8D 0.9000 .
C1 C2 1.434(9) .
C1 H1A 0.9700 .
C1 H1B 0.9700 .
C2 H2A 0.9700 .
C2 H2B 0.9700 .
C3 C4 1.440(9) .
C3 H3A 0.9700 .
C3 H3B 0.9700 .
C4 H4A 0.9700 .
C4 H4B 0.9700 .
C5 C6 1.462(9) .
C5 H5A 0.9700 .
C5 H5B 0.9700 .
C6 H6A 0.9700 .
C6 H6B 0.9700 .
C7 C8 1.443(11) .
C7 H7A 0.9601 .
C7 H7B 0.9600 .
C8 N14 0.74(4) 2_655
C8 C14 1.84(5) 2_655
C8 H8A 0.9602 .
C8 H8B 0.9602 .
N9 N11 1.038(19) 2_655
N9 Co2 1.176(17) 2_655
N9 C9 1.483(12) .
N9 H9C 0.8999 .
N9 H9D 0.9001 .
N10 C12 0.46(3) 2_655
N10 N12 1.16(3) 2_655
N10 C10 1.478(13) .
N10 C11 1.85(3) 2_655
N10 H10C 0.8999 .
N10 H10D 0.8999 .
C9 C10 1.444(10) .
C9 N11 1.46(2) 2_655
C9 C11 1.69(3) 2_655
C9 Co2 2.024(17) 2_655
C9 H9A 0.9600 .
C9 H9B 0.9599 .
C10 C11 0.89(3) 2_655
C10 C12 1.17(4) 2_655
C10 N12 1.83(3) 2_655
C10 H10A 0.9600 .
C10 H10B 0.9601 .
N11 N9 1.038(19) 2_655
N11 C9 1.46(2) 2_655
N11 C11 1.487(12) .
N11 H11C 0.8996 .
N11 H11D 0.9003 .
N12 N10 1.16(3) 2_655
N12 C12 1.482(13) .
N12 C10 1.83(3) 2_655
N12 Co2 2.073(17) 2_655
N12 H12C 0.9003 .
N12 H12D 0.8998 .
C11 C10 0.89(3) 2_655
C11 C12 1.439(11) .
C11 C9 1.69(3) 2_655
C11 N10 1.85(3) 2_655
C11 H11A 0.9599 .
C11 H11B 0.9598 .
C12 N10 0.46(3) 2_655
C12 C10 1.17(4) 2_655
C12 Co2 2.36(3) 2_655
C12 H12A 0.9599 .
C12 H12B 0.9599 .
N13 C13 1.484(13) .
N13 H13C 0.9000 .
N13 H13D 0.9002 .
N14 C8 0.74(4) 2_655
N14 C14 1.484(13) .
N14 N8 1.53(4) 2_655
N14 H14D 0.9001 .
N14 H14E 0.9001 .
C13 C14 1.443(11) .
C13 H13A 0.9600 .
C13 H13B 0.9600 .
C14 C8 1.84(5) 2_655
C14 H14A 0.9599 .
C14 H14B 0.9598 .
O1 H1E 0.8223 .
O1 H1F 0.8257 .
